data_1532041
loop_
_publ_author_name
'Renaudin, G.'
'Guenee, L.'
'Yvon, K.'

_publ_section_title
;
 La Mg2 Ni H7, a novel quaternary metal hydride containing tetrahedral (Ni
 H4)(4-) complexes and hydride anions
;
_journal_name_full 'Journal of Alloys Compd.'
_journal_page_first 145
_journal_page_last 150
_journal_volume 350
_journal_year 2003
_chemical_formula_sum 'La Mg2 Ni'
_space_group_IT_number 63
_symmetry_space_group_name_Hall '-C 2c 2'
_symmetry_space_group_name_H-M 'C m c m'
_cell_angle_alpha 90
_cell_angle_beta 90
_cell_angle_gamma 90
_cell_formula_units_Z 4
_cell_length_a 4.2266
_cell_length_b 10.303
_cell_length_c 8.36
_cell_volume 364.050
_citation_journal_id_ASTM JALCEU
_cod_data_source_file Renaudin_JALCEU_2003_1302.cif
_cod_data_source_block La1Mg2Ni1
_cod_original_cell_volume 364.0501
_cod_original_formula_sum 'La1 Mg2 Ni1'
_cod_database_code 1532041

loop_
_symmetry_equiv_pos_as_xyz
x,y,z
-x,-y,z+1/2
x,-y,-z
-x,y,-z+1/2
-x,-y,-z
x,y,-z-1/2
-x,y,z
x,-y,z-1/2
x+1/2,y+1/2,z
-x+1/2,-y+1/2,z+1/2
x+1/2,-y+1/2,-z
-x+1/2,y+1/2,-z+1/2
-x+1/2,-y+1/2,-z
x+1/2,y+1/2,-z-1/2
-x+1/2,y+1/2,z
x+1/2,-y+1/2,z-1/2

loop_
_atom_site_label
_atom_site_type_symbol
_atom_site_fract_x
_atom_site_fract_y
_atom_site_fract_z
_atom_site_occupancy
_atom_site_U_iso_or_equiv
La1 La 0 0.44029 0.25 1 0.0
Ni1 Ni 0 0.72661 0.25 1 0.0
Mg1 Mg 0 0.1543 0.0552 1 0.0
